data_2235023
loop_
_publ_author_name
'Xu, Jing'
'Gao, Shan'
'Ng, Seik Weng'
'Tiekink, Edward R. T.'

_publ_section_title
;
 Bis[(<i>E</i>)-<i>N</i>-(pyridin-3-ylmethylidene)hydroxylamine-\k<i>N</i>^1^]silver(I)
 perchlorate
;
_journal_coeditor_code HB6761
_journal_issue 6
_journal_name_full 'Acta Crystallographica Section E'
_journal_page_first m735
_journal_page_last m736
_journal_paper_doi 10.1107/S1600536812019290
_journal_volume 68
_journal_year 2012
_chemical_formula_iupac '[Ag (C6 H6 N2 O)2] Cl O4'
_chemical_formula_moiety 'C12 H12 Ag N4 O2 +, Cl O4 -'
_chemical_formula_sum 'C12 H12 Ag Cl N4 O6'
_chemical_formula_weight 451.58
_chemical_name_systematic
;
Bis[(<i>E</i>)-<i>N</i>-(pyridin-3-ylmethylidene)hydroxylamine-
\k<i>N</i>^1^]silver(I) perchlorate
;
_space_group_IT_number 15
_symmetry_cell_setting monoclinic
_symmetry_space_group_name_Hall '-C 2yc'
_symmetry_space_group_name_H-M 'C 1 2/c 1'
_atom_sites_solution_hydrogens geom
_atom_sites_solution_primary direct
_atom_sites_solution_secondary difmap
_audit_creation_method SHELXL-97
_cell_angle_alpha 90.00
_cell_angle_beta 111.531(15)
_cell_angle_gamma 90.00
_cell_formula_units_Z 4
_cell_length_a 15.382(5)
_cell_length_b 8.234(3)
_cell_length_c 13.320(4)
_cell_measurement_reflns_used 3613
_cell_measurement_temperature 293(2)
_cell_measurement_theta_max 27.51
_cell_measurement_theta_min 3.02
_cell_volume 1569.3(9)
_computing_cell_refinement 'RAPID-AUTO (Rigaku, 1998)'
_computing_data_collection 'RAPID-AUTO (Rigaku, 1998)'
_computing_data_reduction 'CrystalClear (Rigaku/MSC, 2002)'
_computing_molecular_graphics
;
X-SEED (Barbour, 2001) and DIAMOND (Brandenburg, 2006)
;
_computing_publication_material 'publCIF (Westrip, 2010)'
_computing_structure_refinement 'SHELXL97 (Sheldrick, 2008)'
_computing_structure_solution 'SHELXS97 (Sheldrick, 2008)'
_diffrn_ambient_temperature 293(2)
_diffrn_measured_fraction_theta_full 0.996
_diffrn_measured_fraction_theta_max 0.996
_diffrn_measurement_device_type 'Rigaku R-AXIS RAPID IP'
_diffrn_measurement_method '\w scan'
_diffrn_radiation_monochromator graphite
_diffrn_radiation_source 'fine-focus sealed tube'
_diffrn_radiation_type MoK\a
_diffrn_radiation_wavelength 0.71073
_diffrn_reflns_av_R_equivalents 0.0524
_diffrn_reflns_av_sigmaI/netI 0.0396
_diffrn_reflns_limit_h_max 19
_diffrn_reflns_limit_h_min -19
_diffrn_reflns_limit_k_max 10
_diffrn_reflns_limit_k_min -10
_diffrn_reflns_limit_l_max 17
_diffrn_reflns_limit_l_min -17
_diffrn_reflns_number 7501
_diffrn_reflns_theta_full 27.48
_diffrn_reflns_theta_max 27.48
_diffrn_reflns_theta_min 3.02
_diffrn_standards_decay_% 0
_diffrn_standards_interval_count 0
_diffrn_standards_interval_time 0
_diffrn_standards_number 0
_exptl_absorpt_coefficient_mu 1.493
_exptl_absorpt_correction_T_max 1.0000
_exptl_absorpt_correction_T_min 0.4492
_exptl_absorpt_correction_type multi-scan
_exptl_absorpt_process_details '(ABSCOR; Higashi, 1995)'
_exptl_crystal_colour colourless
_exptl_crystal_density_diffrn 1.911
_exptl_crystal_density_method 'not measured'
_exptl_crystal_description prism
_exptl_crystal_F_000 896
_exptl_crystal_size_max 0.18
_exptl_crystal_size_mid 0.16
_exptl_crystal_size_min 0.14
_refine_diff_density_max 0.738
_refine_diff_density_min -0.487
_refine_ls_extinction_method none
_refine_ls_goodness_of_fit_ref 1.063
_refine_ls_hydrogen_treatment constr
_refine_ls_matrix_type full
_refine_ls_number_parameters 129
_refine_ls_number_reflns 1795
_refine_ls_number_restraints 34
_refine_ls_restrained_S_all 1.181
_refine_ls_R_factor_all 0.0795
_refine_ls_R_factor_gt 0.0477
_refine_ls_shift/su_max 0.001
_refine_ls_shift/su_mean 0.001
_refine_ls_structure_factor_coef Fsqd
_refine_ls_weighting_details 'calc w=1/[\s^2^(Fo^2^)+(0.0776P)^2^+1.2356P] where P=(Fo^2^+2Fc^2^)/3'
_refine_ls_weighting_scheme calc
_refine_ls_wR_factor_gt 0.1180
_refine_ls_wR_factor_ref 0.1468
_reflns_number_gt 1176
_reflns_number_total 1795
_reflns_threshold_expression I>2\s(I)
_cod_data_source_file hb6761.cif
_cod_data_source_block I
_cod_original_cell_volume 1569.3(8)
_cod_original_sg_symbol_H-M 'C 2/c'
_cod_database_code 2235023
_cod_database_fobs_code 2235023

loop_
_symmetry_equiv_pos_as_xyz
'x, y, z'
'-x, y, -z+1/2'
'x+1/2, y+1/2, z'
'-x+1/2, y+1/2, -z+1/2'
'-x, -y, -z'
'x, -y, z-1/2'
'-x+1/2, -y+1/2, -z'
'x+1/2, -y+1/2, z-1/2'

loop_
_atom_site_type_symbol
_atom_site_label
_atom_site_fract_x
_atom_site_fract_y
_atom_site_fract_z
_atom_site_U_iso_or_equiv
_atom_site_adp_type
_atom_site_calc_flag
_atom_site_refinement_flags
_atom_site_occupancy
_atom_site_symmetry_multiplicity
Ag Ag 1.0000 0.04678(8) 0.7500 0.0718(3) Uani d S 1 2
Cl Cl 1.0000 -0.4118(3) 0.7500 0.0779(6) Uani d SD 1 2
O O1 0.5863(3) 0.6168(5) 0.5648(4) 0.0819(13) Uani d . 1 1
H H1o 0.5297 0.6370 0.5298 0.123 Uiso calc R 1 1
N N1 0.8519(3) 0.0695(5) 0.6720(4) 0.0573(11) Uani d . 1 1
N N2 0.6021(3) 0.4515(5) 0.5606(4) 0.0603(12) Uani d . 1 1
C C1 0.7951(4) -0.0529(6) 0.6259(5) 0.0617(14) Uani d . 1 1
H H1 0.8207 -0.1559 0.6285 0.074 Uiso calc R 1 1
C C2 0.7003(4) -0.0342(7) 0.5744(5) 0.0645(14) Uani d . 1 1
H H2 0.6630 -0.1234 0.5437 0.077 Uiso calc R 1 1
C C3 0.6612(4) 0.1150(7) 0.5686(4) 0.0587(13) Uani d . 1 1
H H3 0.5971 0.1289 0.5337 0.070 Uiso calc R 1 1
C C4 0.7187(3) 0.2477(6) 0.6158(4) 0.0495(11) Uani d . 1 1
C C5 0.8130(3) 0.2174(7) 0.6658(4) 0.0544(12) Uani d . 1 1
H H5 0.8521 0.3044 0.6971 0.065 Uiso calc R 1 1
C C6 0.6859(4) 0.4136(7) 0.6113(4) 0.0571(12) Uani d . 1 1
H H6 0.7283 0.4943 0.6469 0.068 Uiso calc R 1 1
O O2 1.0050(8) -0.2768(10) 0.6778(8) 0.105(3) Uani d PDU 0.50 1
O O3 0.9040(6) -0.4057(13) 0.7376(10) 0.110(4) Uani d PDU 0.50 1
O O4 1.0044(7) -0.5524(9) 0.6836(7) 0.089(3) Uani d PDU 0.50 1
O O5 1.0649(10) -0.4065(18) 0.8439(7) 0.171(6) Uani d PDU 0.50 1

loop_
_atom_site_aniso_label
_atom_site_aniso_U_11
_atom_site_aniso_U_22
_atom_site_aniso_U_33
_atom_site_aniso_U_12
_atom_site_aniso_U_13
_atom_site_aniso_U_23
Ag 0.0392(4) 0.0813(5) 0.0859(5) 0.000 0.0121(3) 0.000
Cl 0.0624(13) 0.0605(12) 0.1049(17) 0.000 0.0238(13) 0.000
O1 0.064(3) 0.054(2) 0.106(3) 0.005(2) 0.005(3) 0.007(2)
N1 0.042(2) 0.061(3) 0.063(3) -0.0016(19) 0.013(2) 0.000(2)
N2 0.054(3) 0.054(3) 0.066(3) 0.005(2) 0.013(2) 0.006(2)
C1 0.056(3) 0.051(3) 0.072(3) 0.000(2) 0.017(3) 0.000(3)
C2 0.048(3) 0.058(3) 0.075(4) -0.009(3) 0.009(3) -0.006(3)
C3 0.040(3) 0.068(3) 0.060(3) -0.003(3) 0.009(2) 0.002(3)
C4 0.043(2) 0.055(3) 0.045(2) -0.006(2) 0.010(2) 0.002(2)
C5 0.040(3) 0.059(3) 0.057(3) -0.005(2) 0.010(2) -0.003(2)
C6 0.045(3) 0.057(3) 0.062(3) -0.004(2) 0.010(2) 0.002(2)
O2 0.123(7) 0.082(5) 0.125(7) -0.002(5) 0.063(6) 0.020(5)
O3 0.098(7) 0.104(6) 0.148(8) -0.010(6) 0.068(7) -0.018(6)
O4 0.072(5) 0.074(5) 0.107(6) 0.006(4) 0.018(5) -0.014(4)
O5 0.166(11) 0.162(9) 0.137(9) -0.001(9) -0.001(8) -0.008(8)

loop_
_atom_type_symbol
_atom_type_description
_atom_type_scat_dispersion_real
_atom_type_scat_dispersion_imag
_atom_type_scat_source
C C 0.0033 0.0016 'International Tables Vol C Tables 4.2.6.8 and 6.1.1.4'
H H 0.0000 0.0000 'International Tables Vol C Tables 4.2.6.8 and 6.1.1.4'
N N 0.0061 0.0033 'International Tables Vol C Tables 4.2.6.8 and 6.1.1.4'
O O 0.0106 0.0060 'International Tables Vol C Tables 4.2.6.8 and 6.1.1.4'
Cl Cl 0.1484 0.1585 'International Tables Vol C Tables 4.2.6.8 and 6.1.1.4'
Ag Ag -0.8971 1.1015 'International Tables Vol C Tables 4.2.6.8 and 6.1.1.4'

loop_
_geom_angle_atom_site_label_1
_geom_angle_atom_site_label_2
_geom_angle_atom_site_label_3
_geom_angle_site_symmetry_1
_geom_angle
N1 Ag N1 2_756 170.0(2)
N1 Ag O2 2_756 95.1(3)
N1 Ag O2 . 94.2(3)
N2 O1 H1o . 109.5
C1 N1 C5 . 117.2(5)
C1 N1 Ag . 124.1(4)
C5 N1 Ag . 118.6(3)
C6 N2 O1 . 112.5(5)
N1 C1 C2 . 122.9(5)
N1 C1 H1 . 118.6
C2 C1 H1 . 118.6
C3 C2 C1 . 119.8(5)
C3 C2 H2 . 120.1
C1 C2 H2 . 120.1
C2 C3 C4 . 119.1(5)
C2 C3 H3 . 120.5
C4 C3 H3 . 120.5
C5 C4 C3 . 117.1(5)
C5 C4 C6 . 118.6(5)
C3 C4 C6 . 124.3(5)
N1 C5 C4 . 124.0(5)
N1 C5 H5 . 118.0
C4 C5 H5 . 118.0
N2 C6 C4 . 122.0(5)
N2 C6 H6 . 119.0
C4 C6 H6 . 119.0
O5 Cl O3 . 120.9(7)
O5 Cl O4 . 114.9(7)
O3 Cl O4 . 103.4(5)
O5 Cl O2 . 113.4(7)
O3 Cl O2 . 101.3(5)
O4 Cl O2 . 100.0(5)
Cl O2 Ag . 117.8(5)

loop_
_geom_bond_atom_site_label_1
_geom_bond_atom_site_label_2
_geom_bond_site_symmetry_2
_geom_bond_distance
_geom_bond_publ_flag
Ag N1 2_756 2.138(5) ?
Ag N1 . 2.138(5) y
Ag O2 . 2.843(9) y
O1 N2 . 1.387(7) ?
O1 H1o . 0.8400 ?
N1 C1 . 1.327(7) ?
N1 C5 . 1.346(7) ?
N2 C6 . 1.255(7) ?
C1 C2 . 1.374(9) ?
C1 H1 . 0.9300 ?
C2 C3 . 1.357(8) ?
C2 H2 . 0.9300 ?
C3 C4 . 1.402(8) ?
C3 H3 . 0.9300 ?
C4 C5 . 1.378(7) ?
C4 C6 . 1.449(8) ?
C5 H5 . 0.9300 ?
C6 H6 . 0.9300 ?
Cl O5 . 1.283(7) ?
Cl O3 . 1.426(7) ?
Cl O4 . 1.474(6) ?
Cl O2 . 1.490(6) ?

loop_
_geom_hbond_atom_site_label_D
_geom_hbond_atom_site_label_H
_geom_hbond_atom_site_label_A
_geom_hbond_site_symmetry_A
_geom_hbond_distance_DH
_geom_hbond_distance_HA
_geom_hbond_distance_DA
_geom_hbond_angle_DHA
O1 H1o N2 5_666 0.84 2.07 2.821(7) 148

loop_
_geom_torsion_atom_site_label_1
_geom_torsion_atom_site_label_2
_geom_torsion_atom_site_label_3
_geom_torsion_atom_site_label_4
_geom_torsion_site_symmetry_1
_geom_torsion
N1 Ag N1 C1 2_756 168.7(5)
O2 Ag N1 C1 . 9.2(5)
N1 Ag N1 C5 2_756 -9.2(4)
O2 Ag N1 C5 . -168.7(4)
C5 N1 C1 C2 . -0.7(9)
Ag N1 C1 C2 . -178.7(5)
N1 C1 C2 C3 . 0.5(10)
C1 C2 C3 C4 . -0.2(9)
C2 C3 C4 C5 . 0.1(8)
C2 C3 C4 C6 . 177.4(5)
C1 N1 C5 C4 . 0.7(8)
Ag N1 C5 C4 . 178.7(4)
C3 C4 C5 N1 . -0.4(8)
C6 C4 C5 N1 . -177.8(5)
O1 N2 C6 C4 . -178.7(5)
C5 C4 C6 N2 . 175.0(5)
C3 C4 C6 N2 . -2.3(9)
O5 Cl O2 Ag . -57.3(9)
O3 Cl O2 Ag . 73.9(7)
O4 Cl O2 Ag . 179.9(5)
N1 Ag O2 Cl . -93.0(6)
